data_2228061
loop_
_publ_author_name
'Hamza, Hamadi'
'Zid, Mohamed Faouzi'
'Driss, Ahmed'

_publ_section_title
;
 NaAg~2~Mo~3~O~9~AsO~4~
;
_journal_coeditor_code WM2387
_journal_issue 10
_journal_name_full 'Acta Crystallographica Section E'
_journal_page_first i69
_journal_paper_doi 10.1107/S160053681003463X
_journal_volume 66
_journal_year 2010
_chemical_formula_iupac 'Na Ag2 Mo3 As O13'
_chemical_formula_moiety 'Ag2.07 As Mo3 Na0.93 O13'
_chemical_formula_structural 'Na Ag2 Mo3 As O13'
_chemical_formula_sum 'Ag2.07 As Mo3 Na0.93 O13'
_chemical_formula_weight 814.99
_chemical_name_systematic
;
sodium disilver arsenatotrimolybdate
;
_space_group_IT_number 2
_symmetry_cell_setting triclinic
_symmetry_space_group_name_Hall '-P 1'
_symmetry_space_group_name_H-M 'P -1'
_atom_sites_solution_primary direct
_atom_sites_solution_secondary difmap
_audit_creation_method SHELXL97
_cell_angle_alpha 113.42(2)
_cell_angle_beta 99.490(10)
_cell_angle_gamma 105.84(2)
_cell_formula_units_Z 2
_cell_length_a 8.063(2)
_cell_length_b 8.217(2)
_cell_length_c 9.755(3)
_cell_measurement_reflns_used 25
_cell_measurement_temperature 298(2)
_cell_measurement_theta_max 15
_cell_measurement_theta_min 10
_cell_volume 542.5(3)
_computing_cell_refinement 'CAD-4 EXPRESS (Duisenberg, 1992; Mac\'i\<cek & Yordanov, 1992)'
_computing_data_collection 'CAD-4 EXPRESS (Duisenberg, 1992; Mac\'i\<cek & Yordanov, 1992)'
_computing_data_reduction 'XCAD4 (Harms & Wocadlo, 1995)'
_computing_molecular_graphics 'DIAMOND (Brandenburg, 1998)'
_computing_publication_material 'WinGX (Farrugia, 1999)'
_computing_structure_refinement 'SHELXL97 (Sheldrick, 2008)'
_computing_structure_solution 'SHELXS97 (Sheldrick, 2008)'
_diffrn_ambient_temperature 298(2)
_diffrn_measured_fraction_theta_full 0.998
_diffrn_measured_fraction_theta_max 0.998
_diffrn_measurement_device_type 'Enraf--Nonius CAD-4'
_diffrn_measurement_method \w/2\q
_diffrn_radiation_monochromator graphite
_diffrn_radiation_source 'fine-focus sealed tube'
_diffrn_radiation_type MoK\a
_diffrn_radiation_wavelength 0.71073
_diffrn_reflns_av_R_equivalents 0.0238
_diffrn_reflns_av_sigmaI/netI 0.0204
_diffrn_reflns_limit_h_max 2
_diffrn_reflns_limit_h_min -10
_diffrn_reflns_limit_k_max 10
_diffrn_reflns_limit_k_min -10
_diffrn_reflns_limit_l_max 12
_diffrn_reflns_limit_l_min -12
_diffrn_reflns_number 2895
_diffrn_reflns_theta_full 26.97
_diffrn_reflns_theta_max 26.97
_diffrn_reflns_theta_min 2.39
_diffrn_standards_decay_% 1.6
_diffrn_standards_interval_time 120
_diffrn_standards_number 2
_exptl_absorpt_coefficient_mu 10.167
_exptl_absorpt_correction_T_max 0.1943
_exptl_absorpt_correction_T_min 0.0549
_exptl_absorpt_correction_type psi-scan
_exptl_absorpt_process_details '(North <i>et al.</i>, 1968)'
_exptl_crystal_colour yellow
_exptl_crystal_density_diffrn 4.989
_exptl_crystal_density_method 'not measured'
_exptl_crystal_description prism
_exptl_crystal_F_000 741
_exptl_crystal_size_max 0.34
_exptl_crystal_size_mid 0.26
_exptl_crystal_size_min 0.16
_refine_diff_density_max 1.981
_refine_diff_density_min -1.628
_refine_ls_extinction_coef 0.0306(10)
_refine_ls_extinction_expression Fc^*^=kFc[1+0.001xFc^2^\l^3^/sin(2\q)]^-1/4^
_refine_ls_extinction_method 'SHELXL97 (Sheldrick, 2008)'
_refine_ls_goodness_of_fit_ref 1.243
_refine_ls_matrix_type full
_refine_ls_number_parameters 188
_refine_ls_number_reflns 2371
_refine_ls_number_restraints 3
_refine_ls_restrained_S_all 1.243
_refine_ls_R_factor_all 0.0317
_refine_ls_R_factor_gt 0.0304
_refine_ls_shift/su_max 0.001
_refine_ls_shift/su_mean 0.000
_refine_ls_structure_factor_coef Fsqd
_refine_ls_weighting_details 'calc w = 1/[\s^2^(Fo^2^)+(0.0402P)^2^+4.8728P] where P=(Fo^2^+2Fc^2^)/3'
_refine_ls_weighting_scheme calc
_refine_ls_wR_factor_gt 0.0866
_refine_ls_wR_factor_ref 0.0874
_reflns_number_gt 2282
_reflns_number_total 2371
_reflns_threshold_expression I>2\s(I)
_cod_data_source_file wm2387.cif
_cod_data_source_block I
_cod_original_cell_volume 542.6(3)
_cod_database_code 2228061
_cod_database_fobs_code 2228061

loop_
_symmetry_equiv_pos_as_xyz
'x, y, z'
'-x, -y, -z'

loop_
_atom_site_type_symbol
_atom_site_label
_atom_site_fract_x
_atom_site_fract_y
_atom_site_fract_z
_atom_site_U_iso_or_equiv
_atom_site_adp_type
_atom_site_calc_flag
_atom_site_refinement_flags
_atom_site_occupancy
_atom_site_disorder_assembly
_atom_site_disorder_group
Mo Mo1 0.01511(7) 0.28903(7) 0.35866(6) 0.00656(15) Uani d . 1 . .
Mo Mo2 0.19906(7) 0.41276(7) 0.74653(6) 0.00685(16) Uani d . 1 . .
Mo Mo3 0.38388(7) 0.55984(7) 1.26729(6) 0.00759(16) Uani d . 1 . .
As As1 0.44918(8) 0.77640(8) 0.66832(7) 0.00632(17) Uani d . 1 . .
Ag Ag1 0.40570(9) 0.14320(9) 0.93581(8) 0.0194(3) Uani d P 0.833(4) . .
Na Na1 0.40570(9) 0.14320(9) 0.93581(8) 0.0194(3) Uani d P 0.167(8) . .
Ag Ag2 -0.10888(11) 0.15255(13) 0.92123(10) 0.0278(3) Uani d P 0.708(5) . .
Na Na2 -0.10888(11) 0.15255(13) 0.92123(10) 0.0278(3) Uani d P 0.292(8) . .
Ag Ag3 0.24782(12) 0.97254(12) 0.47319(11) 0.0173(3) Uani d P 0.527(4) . .
Na Na3 0.24782(12) 0.97254(12) 0.47319(11) 0.0173(3) Uani d P 0.473(8) . .
O O1 0.2795(7) 0.7125(7) 1.2563(6) 0.0184(10) Uani d . 1 . .
O O2 0.2847(7) 0.3639(7) 1.0825(6) 0.0164(10) Uani d . 1 . .
O O3 0.2647(7) 0.6107(7) 0.9260(6) 0.0189(10) Uani d . 1 . .
O O4 0.2389(6) 0.4348(6) 0.3654(5) 0.0115(9) Uani d . 1 . .
O O5 0.3870(6) 0.3088(6) 0.7529(5) 0.0098(8) Uani d . 1 . .
O O6 0.5302(6) 0.7705(6) 1.5190(5) 0.0111(9) Uani d . 1 . .
O O7 0.0860(6) 0.1790(7) 0.4672(6) 0.0142(9) Uani d . 1 . .
O O8 -0.0573(7) 0.1214(7) 0.1630(6) 0.0159(10) Uani d . 1 . .
O O9 0.0571(6) 0.4905(6) 0.6238(5) 0.0113(9) Uani d . 1 . .
O O10 0.4147(6) 0.5666(6) 0.6783(5) 0.0094(8) Uani d . 1 . .
O O11 0.5864(6) 0.9570(7) 0.8439(6) 0.0169(10) Uani d . 1 . .
O O12 0.2510(6) 0.8156(6) 0.6336(6) 0.0117(9) Uani d . 1 . .
O O13 0.0388(6) 0.2362(7) 0.7601(6) 0.0135(9) Uani d . 1 . .

loop_
_atom_site_aniso_label
_atom_site_aniso_U_11
_atom_site_aniso_U_22
_atom_site_aniso_U_33
_atom_site_aniso_U_12
_atom_site_aniso_U_13
_atom_site_aniso_U_23
Mo1 0.0066(3) 0.0069(3) 0.0065(3) 0.00209(19) 0.00062(19) 0.0042(2)
Mo2 0.0067(3) 0.0091(3) 0.0067(3) 0.00284(19) 0.00147(19) 0.0059(2)
Mo3 0.0072(3) 0.0109(3) 0.0066(3) 0.0037(2) 0.00137(19) 0.0060(2)
As1 0.0066(3) 0.0067(3) 0.0058(3) 0.0016(2) 0.0007(2) 0.0041(2)
Ag1 0.0228(4) 0.0176(4) 0.0158(4) 0.0095(3) 0.0055(3) 0.0050(3)
Na1 0.0228(4) 0.0176(4) 0.0158(4) 0.0095(3) 0.0055(3) 0.0050(3)
Ag2 0.0221(5) 0.0427(6) 0.0234(5) 0.0058(4) 0.0113(3) 0.0224(4)
Na2 0.0221(5) 0.0427(6) 0.0234(5) 0.0058(4) 0.0113(3) 0.0224(4)
Ag3 0.0183(5) 0.0123(5) 0.0218(5) 0.0039(3) 0.0041(3) 0.0106(4)
Na3 0.0183(5) 0.0123(5) 0.0218(5) 0.0039(3) 0.0041(3) 0.0106(4)
O1 0.016(2) 0.025(3) 0.024(3) 0.012(2) 0.007(2) 0.017(2)
O2 0.019(2) 0.019(2) 0.011(2) 0.0084(19) 0.0034(19) 0.0054(19)
O3 0.028(3) 0.019(2) 0.010(2) 0.009(2) 0.007(2) 0.006(2)
O4 0.0052(19) 0.016(2) 0.013(2) 0.0006(17) 0.0017(17) 0.0086(18)
O5 0.009(2) 0.015(2) 0.012(2) 0.0073(17) 0.0054(17) 0.0097(18)
O6 0.014(2) 0.013(2) 0.007(2) 0.0032(17) 0.0051(17) 0.0063(17)
O7 0.014(2) 0.020(2) 0.017(2) 0.0083(19) 0.0054(18) 0.015(2)
O8 0.018(2) 0.014(2) 0.011(2) 0.0040(19) 0.0062(19) 0.0019(18)
O9 0.009(2) 0.011(2) 0.013(2) 0.0027(17) -0.0005(17) 0.0069(18)
O10 0.010(2) 0.009(2) 0.013(2) 0.0031(16) 0.0038(17) 0.0085(18)
O11 0.016(2) 0.015(2) 0.013(2) 0.0020(19) 0.0001(18) 0.0046(19)
O12 0.007(2) 0.013(2) 0.020(2) 0.0061(17) 0.0052(18) 0.0110(19)
O13 0.011(2) 0.019(2) 0.016(2) 0.0062(18) 0.0047(18) 0.013(2)

loop_
_atom_type_symbol
_atom_type_description
_atom_type_scat_dispersion_real
_atom_type_scat_dispersion_imag
_atom_type_scat_source
O O 0.0106 0.0060 'International Tables Vol C Tables 4.2.6.8 and 6.1.1.4'
As As 0.0499 2.0058 'International Tables Vol C Tables 4.2.6.8 and 6.1.1.4'
Mo Mo -1.6832 0.6857 'International Tables Vol C Tables 4.2.6.8 and 6.1.1.4'
Na Na 0.0362 0.0249 'International Tables Vol C Tables 4.2.6.8 and 6.1.1.4'
Ag Ag -0.8971 1.1015 'International Tables Vol C Tables 4.2.6.8 and 6.1.1.4'

loop_
_geom_angle_atom_site_label_1
_geom_angle_atom_site_label_2
_geom_angle_atom_site_label_3
_geom_angle_site_symmetry_1
_geom_angle_site_symmetry_3
_geom_angle
_geom_angle_publ_flag
O8 Mo1 O7 . . 106.5(2) ?
O8 Mo1 O4 . . 97.9(2) ?
O7 Mo1 O4 . . 99.3(2) ?
O8 Mo1 O9 . 2_566 108.7(2) ?
O7 Mo1 O9 . 2_566 143.3(2) ?
O4 Mo1 O9 . 2_566 86.02(19) ?
O8 Mo1 O12 . 2_566 88.9(2) ?
O7 Mo1 O12 . 2_566 90.1(2) ?
O4 Mo1 O12 . 2_566 166.24(19) ?
O9 Mo1 O12 2_566 2_566 80.47(17) ?
O8 Mo1 O9 . . 169.15(19) ?
O7 Mo1 O9 . . 73.34(19) ?
O4 Mo1 O9 . . 92.76(18) ?
O9 Mo1 O9 2_566 . 70.15(19) ?
O12 Mo1 O9 2_566 . 80.27(17) ?
O3 Mo2 O13 . . 104.5(2) ?
O3 Mo2 O9 . . 98.4(2) ?
O13 Mo2 O9 . . 103.7(2) ?
O3 Mo2 O5 . . 106.0(2) ?
O13 Mo2 O5 . . 96.0(2) ?
O9 Mo2 O5 . . 143.54(19) ?
O3 Mo2 O10 . . 90.5(2) ?
O13 Mo2 O10 . . 163.3(2) ?
O9 Mo2 O10 . . 80.67(18) ?
O5 Mo2 O10 . . 72.53(17) ?
O3 Mo2 O7 . . 166.5(2) ?
O13 Mo2 O7 . . 82.7(2) ?
O9 Mo2 O7 . . 68.61(18) ?
O5 Mo2 O7 . . 84.14(17) ?
O10 Mo2 O7 . . 84.01(16) ?
O1 Mo3 O2 . . 103.3(2) ?
O1 Mo3 O5 . 2_667 97.1(2) ?
O2 Mo3 O5 . 2_667 101.0(2) ?
O1 Mo3 O4 . 1_556 101.2(2) ?
O2 Mo3 O4 . 1_556 93.7(2) ?
O5 Mo3 O4 2_667 1_556 153.23(19) ?
O1 Mo3 O6 . . 88.2(2) ?
O2 Mo3 O6 . . 168.1(2) ?
O5 Mo3 O6 2_667 . 80.51(18) ?
O4 Mo3 O6 1_556 . 80.69(18) ?
O1 Mo3 O10 . 2_667 164.6(2) ?
O2 Mo3 O10 . 2_667 89.2(2) ?
O5 Mo3 O10 2_667 2_667 71.43(16) ?
O4 Mo3 O10 1_556 2_667 86.64(17) ?
O6 Mo3 O10 . 2_667 79.96(17) ?
O11 As1 O6 . 1_554 113.4(2) ?
O11 As1 O10 . . 108.0(2) ?
O6 As1 O10 1_554 . 110.5(2) ?
O11 As1 O12 . . 106.6(2) ?
O6 As1 O12 1_554 . 106.3(2) ?
O10 As1 O12 . . 112.0(2) ?
O2 Ag1 O11 . 1_545 166.50(17) ?
O2 Ag1 O3 . 2_667 92.84(17) ?
O11 Ag1 O3 1_545 2_667 76.24(16) ?
O2 Ag1 O11 . 2_667 85.15(16) ?
O11 Ag1 O11 1_545 2_667 87.38(17) ?
O3 Ag1 O11 2_667 2_667 92.39(15) ?
O13 Ag2 O11 . 1_445 125.47(17) ?
O13 Ag2 O8 . 1_556 142.90(16) ?
O11 Ag2 O8 1_445 1_556 89.43(17) ?
O6 Ag3 O12 2_677 . 131.29(16) ?
O6 Ag3 O7 2_677 1_565 77.75(16) ?
O12 Ag3 O7 . 1_565 127.64(16) ?
O6 Ag3 O1 2_677 1_554 98.64(16) ?
O12 Ag3 O1 . 1_554 92.52(16) ?
O7 Ag3 O1 1_565 1_554 129.80(17) ?
O6 Ag3 O13 2_677 2_566 121.56(15) ?
O12 Ag3 O13 . 2_566 106.27(15) ?
O7 Ag3 O13 1_565 2_566 74.12(16) ?
O1 Ag3 O13 1_554 2_566 65.54(16) ?

loop_
_geom_bond_atom_site_label_1
_geom_bond_atom_site_label_2
_geom_bond_site_symmetry_2
_geom_bond_distance
_geom_bond_publ_flag
Mo1 O8 . 1.728(5) n
Mo1 O7 . 1.763(4) n
Mo1 O4 . 1.847(4) n
Mo1 O9 2_566 2.003(4) n
Mo1 O12 2_566 2.109(4) n
Mo1 O9 . 2.356(5) n
Mo2 O3 . 1.718(5) n
Mo2 O13 . 1.726(5) n
Mo2 O9 . 1.925(4) n
Mo2 O5 . 1.936(4) n
Mo2 O10 . 2.217(4) n
Mo2 O7 . 2.452(5) n
Mo3 O1 . 1.717(5) n
Mo3 O2 . 1.731(5) n
Mo3 O5 2_667 1.954(4) n
Mo3 O4 1_556 1.958(4) n
Mo3 O6 . 2.229(5) n
Mo3 O10 2_667 2.252(4) n
As1 O11 . 1.679(5) n
As1 O6 1_554 1.681(4) n
As1 O10 . 1.715(4) n
As1 O12 . 1.721(4) n
Ag1 O2 . 2.378(5) n
Ag1 O11 1_545 2.414(5) n
Ag1 O3 2_667 2.586(5) n
Ag1 O11 2_667 2.586(5) n
Ag2 O13 . 2.322(5) n
Ag2 O11 1_445 2.336(5) n
Ag2 O8 1_556 2.452(5) n
Ag3 O6 2_677 2.330(4) n
Ag3 O12 . 2.392(5) n
Ag3 O7 1_565 2.418(5) n
Ag3 O1 1_554 2.447(5) n
Ag3 O13 2_566 2.542(5) n
